data_4133708
loop_
_publ_author_name
'Tanaka, Daiki'
'Kadonaga, Yuichiro'
'Manabe, Yoshiyuki'
'Fukase, Koichi'
'Sasaya, Shota'
'Maruyama, Hikaru'
'Nishimura, Sota'
'Yanagihara, Mayu'
'Konishi, Akihito'
'Yasuda, Makoto'

_publ_section_title
;
 Synthesis of Cage-Shaped Aluminum Aryloxides: Efficient Lewis Acid
 Catalyst for Stereoselective Glycosylation Driven by Flexible Shift of
 Four- to Five-Coordination.
;
_journal_issue 44
_journal_name_full 'Journal of the American Chemical Society'
_journal_page_first 17466
_journal_page_last 17471
_journal_paper_doi 10.1021/jacs.9b08875
_journal_volume 141
_journal_year 2019
_chemical_formula_moiety 'C42 H32 Al N O3 Si'
_chemical_formula_sum 'C42 H32 Al N O3 Si'
_chemical_formula_weight 653.79
_space_group_IT_number 15
_space_group_name_Hall '-C 2yc'
_space_group_name_H-M_alt 'C 1 2/c 1'
_symmetry_cell_setting monoclinic
_symmetry_Int_Tables_number 15
_symmetry_space_group_name_Hall '-C 2yc'
_symmetry_space_group_name_H-M 'C 1 2/c 1'
_atom_sites_solution_hydrogens geom
_atom_sites_solution_primary direct
_atom_sites_solution_secondary difmap
_cell_angle_alpha 90.0000
_cell_angle_beta 98.752(3)
_cell_angle_gamma 90.0000
_cell_formula_units_Z 8
_cell_length_a 32.2397(19)
_cell_length_b 12.9717(10)
_cell_length_c 16.1906(10)
_cell_measurement_reflns_used 15595
_cell_measurement_temperature 123
_cell_measurement_theta_max 68.28
_cell_measurement_theta_min 3.68
_cell_volume 6692.1(8)
_computing_cell_refinement 'RAPID AUTO'
_computing_data_collection 'RAPID AUTO (Rigaku, ????)'
_computing_data_reduction 'RAPID AUTO'
_computing_molecular_graphics 'CrystalStructure 4.0'
_computing_publication_material 'CrystalStructure 4.0 (Rigaku, 2010)'
_computing_structure_refinement 'CRYSTALS (Carruthers, et al., 1999)'
_computing_structure_solution 'SIR92 (Altomare, et al., 1994)'
_diffrn_ambient_temperature 123
_diffrn_detector_area_resol_mean 10.000
_diffrn_measured_fraction_theta_full 0.989
_diffrn_measured_fraction_theta_max 0.989
_diffrn_measurement_device_type 'Rigaku R-AXIS RAPID'
_diffrn_measurement_method \w
_diffrn_radiation_type 'Cu K\a'
_diffrn_radiation_wavelength 1.54187
_diffrn_reflns_av_R_equivalents 0.0547
_diffrn_reflns_limit_h_max 38
_diffrn_reflns_limit_h_min -38
_diffrn_reflns_limit_k_max 15
_diffrn_reflns_limit_k_min -15
_diffrn_reflns_limit_l_max 19
_diffrn_reflns_limit_l_min -19
_diffrn_reflns_number 36327
_diffrn_reflns_theta_full 68.23
_diffrn_reflns_theta_max 68.23
_diffrn_standards_number 0
_exptl_absorpt_coefficient_mu 1.205
_exptl_absorpt_correction_T_max 0.786
_exptl_absorpt_correction_T_min 0.593
_exptl_absorpt_correction_type multi-scan
_exptl_absorpt_process_details 'ABSCOR (Rigaku, 1995)'
_exptl_crystal_colour colorless
_exptl_crystal_density_diffrn 1.298
_exptl_crystal_density_method 'not measured'
_exptl_crystal_description prism
_exptl_crystal_F_000 2736.00
_exptl_crystal_size_max 0.300
_exptl_crystal_size_mid 0.200
_exptl_crystal_size_min 0.200
_refine_diff_density_max 2.260
_refine_diff_density_min -1.590
_refine_ls_extinction_method none
_refine_ls_goodness_of_fit_ref 2.266
_refine_ls_hydrogen_treatment constr
_refine_ls_number_parameters 465
_refine_ls_number_reflns 3675
_refine_ls_R_factor_gt 0.0611
_refine_ls_shift/su_max 0.000
_refine_ls_structure_factor_coef Fsqd
_refine_ls_weighting_details 'w = 1/\s^2^(Fo^2^)'
_refine_ls_weighting_scheme sigma
_refine_ls_wR_factor_ref 0.0985
_reflns_number_gt 2755
_reflns_number_total 6060
_reflns_threshold_expression F^2^>2.0\s(F^2^)
_cod_data_source_file 1bAl_py.cif
_cod_data_source_block 533-Al-Si-Py
_cod_database_code 4133708

loop_
_symmetry_equiv_pos_site_id
_symmetry_equiv_pos_as_xyz
1 +X,+Y,+Z
2 -X,+Y,1/2-Z
3 -X,-Y,-Z
4 +X,-Y,1/2+Z
5 1/2+X,1/2+Y,+Z
6 1/2-X,1/2+Y,1/2-Z
7 1/2-X,1/2-Y,-Z
8 1/2+X,1/2-Y,1/2+Z

loop_
_atom_site_label
_atom_site_type_symbol
_atom_site_fract_x
_atom_site_fract_y
_atom_site_fract_z
_atom_site_U_iso_or_equiv
_atom_site_adp_type
_atom_site_occupancy
_atom_site_symmetry_multiplicity
_atom_site_calc_flag
_atom_site_refinement_flags
Si1 Si 0.40024(4) 0.23884(11) -0.09087(8) 0.0767(6) Uani 1.0 8 d .
Al49 Al 0.36259(4) 0.07002(13) 0.02142(8) 0.0714(6) Uani 1.0 8 d .
O3 O 0.32906(8) 0.0780(3) -0.07127(17) 0.0760(13) Uani 1.0 8 d .
O4 O 0.36110(9) 0.1848(3) 0.07499(16) 0.0714(12) Uani 1.0 8 d .
O5 O 0.41222(7) 0.0281(2) 0.01268(15) 0.0601(10) Uani 1.0 8 d .
N6 N 0.33876(13) -0.0317(4) 0.0847(3) 0.0717(17) Uani 1.0 8 d .
C7 C 0.46772(12) -0.1449(4) 0.0605(3) 0.0581(18) Uani 1.0 8 d .
C8 C 0.45009(12) -0.1561(5) -0.0225(3) 0.0542(18) Uani 1.0 8 d .
C9 C 0.45832(11) -0.0767(4) -0.1605(3) 0.0591(18) Uani 1.0 8 d .
C10 C 0.44668(12) -0.0688(5) -0.0821(3) 0.0548(17) Uani 1.0 8 d .
C11 C 0.45200(12) 0.0029(5) -0.2180(3) 0.0667(19) Uani 1.0 8 d .
C12 C 0.24764(18) -0.0059(8) -0.1171(4) 0.129(3) Uani 1.0 8 d .
C13 C 0.18620(19) -0.0558(6) -0.0566(4) 0.121(3) Uani 1.0 8 d .
C14 C 0.42664(12) 0.0232(5) -0.0620(3) 0.0579(18) Uani 1.0 8 d .
C15 C 0.42108(12) 0.1090(4) -0.1170(3) 0.0609(18) Uani 1.0 8 d .
C16 C 0.46864(13) -0.2260(5) 0.1167(3) 0.0675(19) Uani 1.0 8 d .
C17 C 0.34173(13) 0.1656(5) 0.3201(3) 0.074(2) Uani 1.0 8 d .
C18 C 0.34142(16) 0.2476(6) -0.1198(3) 0.082(3) Uani 1.0 8 d .
C19 C 0.40248(15) 0.3008(4) 0.1671(3) 0.061(2) Uani 1.0 8 d .
C20 C 0.36595(13) 0.1814(5) 0.2568(3) 0.068(2) Uani 1.0 8 d .
C21 C 0.43561(13) -0.3345(4) 0.0067(4) 0.073(2) Uani 1.0 8 d .
C22 C 0.43468(13) -0.2527(5) -0.0488(3) 0.070(2) Uani 1.0 8 d .
C23 C 0.45000(17) 0.3448(4) 0.0424(4) 0.079(3) Uani 1.0 8 d .
C24 C 0.2411(2) 0.0968(8) -0.1007(4) 0.103(3) Uani 1.0 8 d .
C25 C 0.3135(2) 0.1695(6) -0.1049(3) 0.086(3) Uani 1.0 8 d .
C26 C 0.32643(15) 0.2493(6) 0.3597(3) 0.089(3) Uani 1.0 8 d .
C27 C 0.43453(11) 0.0941(4) -0.1953(3) 0.0614(18) Uani 1.0 8 d .
C28 C 0.39316(15) 0.2523(5) 0.0875(4) 0.067(2) Uani 1.0 8 d .
C29 C 0.43629(17) 0.3664(4) 0.1828(3) 0.077(2) Uani 1.0 8 d .
C30 C 0.41630(16) 0.2773(4) 0.0214(3) 0.067(2) Uani 1.0 8 d .
C31 C 0.42276(13) 0.3382(4) -0.1555(3) 0.096(2) Uani 1.0 8 d .
C32 C 0.33541(14) 0.3490(5) 0.3355(3) 0.084(3) Uani 1.0 8 d .
C33 C 0.37459(13) 0.2807(5) 0.2323(3) 0.0648(19) Uani 1.0 8 d .
C34 C 0.20556(17) 0.1206(6) -0.0623(3) 0.106(3) Uani 1.0 8 d .
C35 C 0.3025(3) -0.1736(7) 0.1773(4) 0.124(4) Uani 1.0 8 d .
C36 C 0.45217(14) -0.3214(5) 0.0898(4) 0.072(2) Uani 1.0 8 d .
C37 C 0.17843(19) 0.0452(7) -0.0419(4) 0.115(3) Uani 1.0 8 d .
C38 C 0.2813(3) -0.0870(7) 0.1509(5) 0.131(4) Uani 1.0 8 d .
C39 C 0.35922(14) 0.3649(4) 0.2719(3) 0.077(2) Uani 1.0 8 d .
C40 C 0.35857(17) -0.1185(6) 0.1100(3) 0.089(3) Uani 1.0 8 d .
C41 C 0.46081(14) 0.3871(4) 0.1214(4) 0.080(2) Uani 1.0 8 d .
C42 C 0.29988(16) -0.0167(5) 0.1035(3) 0.100(3) Uani 1.0 8 d .
C43 C 0.3229(2) 0.3387(5) -0.1555(3) 0.099(3) Uani 1.0 8 d .
C44 C 0.2687(3) 0.1788(7) -0.1222(4) 0.097(3) Uani 1.0 8 d .
C45 C 0.2791(3) 0.3482(6) -0.1761(4) 0.122(4) Uani 1.0 8 d .
C46 C 0.2206(2) -0.0807(6) -0.0960(4) 0.144(4) Uani 1.0 8 d .
C47 C 0.2531(3) 0.2724(8) -0.1569(4) 0.123(4) Uani 1.0 8 d .
C48 C 0.34213(19) -0.1912(5) 0.1571(4) 0.108(3) Uani 1.0 8 d .
H1 H 0.4795 -0.0817 0.0783 0.0689 Uiso 1.0 8 calc R
H2 H 0.4706 -0.1376 -0.1751 0.0704 Uiso 1.0 8 calc R
H3 H 0.4597 -0.0044 -0.2707 0.0800 Uiso 1.0 8 calc R
H4 H 0.2707 -0.0250 -0.1419 0.1558 Uiso 1.0 8 calc R
H5 H 0.1691 -0.1071 -0.0400 0.1460 Uiso 1.0 8 calc R
H6 H 0.4799 -0.2163 0.1725 0.0806 Uiso 1.0 8 calc R
H7 H 0.3354 0.0993 0.3360 0.0874 Uiso 1.0 8 calc R
H8 H 0.3767 0.1257 0.2308 0.0809 Uiso 1.0 8 calc R
H9 H 0.4247 -0.3981 -0.0120 0.0879 Uiso 1.0 8 calc R
H10 H 0.4236 -0.2622 -0.1048 0.0830 Uiso 1.0 8 calc R
H11 H 0.4667 0.3595 0.0019 0.0952 Uiso 1.0 8 calc R
H12 H 0.3103 0.2393 0.4019 0.1067 Uiso 1.0 8 calc R
H13 H 0.4312 0.1483 -0.2334 0.0736 Uiso 1.0 8 calc R
H14 H 0.4428 0.3970 0.2351 0.0915 Uiso 1.0 8 calc R
H15 H 0.3252 0.4048 0.3623 0.1004 Uiso 1.0 8 calc R
H16 H 0.2006 0.1892 -0.0504 0.1277 Uiso 1.0 8 calc R
H17 H 0.2904 -0.2211 0.2095 0.1515 Uiso 1.0 8 calc R
H18 H 0.4527 -0.3758 0.1273 0.0876 Uiso 1.0 8 calc R
H19 H 0.1550 0.0643 -0.0185 0.1380 Uiso 1.0 8 calc R
H20 H 0.2547 -0.0759 0.1649 0.1619 Uiso 1.0 8 calc R
H21 H 0.3652 0.4313 0.2556 0.0918 Uiso 1.0 8 calc R
H22 H 0.3849 -0.1288 0.0947 0.1058 Uiso 1.0 8 calc R
H23 H 0.4839 0.4306 0.1325 0.0971 Uiso 1.0 8 calc R
H24 H 0.2854 0.0427 0.0840 0.1235 Uiso 1.0 8 calc R
H25 H 0.3403 0.3936 -0.1645 0.1186 Uiso 1.0 8 calc R
H26 H 0.2679 0.4072 -0.2034 0.1458 Uiso 1.0 8 calc R
H27 H 0.2253 -0.1489 -0.1097 0.1734 Uiso 1.0 8 calc R
H28 H 0.2242 0.2836 -0.1673 0.1483 Uiso 1.0 8 calc R
H29 H 0.3570 -0.2507 0.1748 0.1283 Uiso 1.0 8 calc R
H30 H 0.4353 0.3920 -0.1194 0.1160 Uiso 1.0 8 calc R
H31 H 0.4437 0.3073 -0.1839 0.1162 Uiso 1.0 8 calc R
H32 H 0.4009 0.3667 -0.1959 0.1163 Uiso 1.0 8 calc R

loop_
_atom_site_aniso_label
_atom_site_aniso_U_11
_atom_site_aniso_U_22
_atom_site_aniso_U_33
_atom_site_aniso_U_12
_atom_site_aniso_U_13
_atom_site_aniso_U_23
Si1 0.0761(11) 0.1087(14) 0.0465(10) 0.0313(9) 0.0137(8) 0.0154(9)
Al49 0.0547(10) 0.1160(15) 0.0438(10) 0.0129(9) 0.0083(8) 0.0027(10)
O3 0.055(2) 0.126(4) 0.045(2) 0.026(2) -0.0010(17) -0.001(2)
O4 0.062(3) 0.107(3) 0.045(2) 0.018(2) 0.0060(18) -0.002(2)
O5 0.0453(18) 0.097(3) 0.0392(18) 0.0131(16) 0.0097(15) 0.0076(17)
N6 0.043(3) 0.127(5) 0.048(3) -0.007(3) 0.014(3) -0.008(3)
C7 0.059(4) 0.069(4) 0.044(4) -0.001(3) 0.002(3) -0.003(3)
C8 0.052(3) 0.076(5) 0.032(4) -0.005(3) -0.001(3) -0.007(4)
C9 0.052(3) 0.084(5) 0.040(4) 0.000(3) 0.003(3) -0.003(3)
C10 0.039(3) 0.091(5) 0.033(3) -0.001(3) 0.003(3) -0.001(4)
C11 0.058(4) 0.102(5) 0.040(4) 0.011(3) 0.009(3) -0.000(4)
C12 0.042(5) 0.239(10) 0.109(5) 0.003(5) 0.015(4) -0.091(6)
C13 0.092(5) 0.199(8) 0.075(5) 0.029(6) 0.019(4) -0.037(5)
C14 0.038(3) 0.100(5) 0.034(4) 0.004(3) 0.000(3) 0.004(4)
C15 0.050(3) 0.089(5) 0.044(4) 0.018(3) 0.006(3) 0.011(3)
C16 0.084(4) 0.078(5) 0.041(4) -0.000(4) 0.008(3) -0.003(4)
C17 0.041(4) 0.122(6) 0.057(4) 0.000(3) -0.000(3) 0.011(4)
C18 0.076(5) 0.133(6) 0.038(4) 0.050(5) 0.015(3) 0.023(4)
C19 0.054(4) 0.082(5) 0.048(4) 0.022(3) 0.010(3) 0.004(3)
C20 0.048(4) 0.110(5) 0.044(4) 0.012(4) -0.001(3) 0.007(4)
C21 0.075(4) 0.086(5) 0.059(4) -0.014(3) 0.010(3) -0.014(4)
C22 0.074(4) 0.095(5) 0.040(4) -0.008(4) 0.004(3) -0.008(4)
C23 0.096(5) 0.088(5) 0.054(4) 0.019(4) 0.018(4) 0.011(4)
C24 0.069(5) 0.198(9) 0.038(4) 0.044(6) -0.004(4) -0.016(5)
C25 0.067(5) 0.159(8) 0.033(4) 0.048(5) 0.006(3) 0.001(4)
C26 0.064(4) 0.155(7) 0.048(4) 0.015(5) 0.006(3) 0.009(5)
C27 0.040(3) 0.096(5) 0.049(4) 0.001(3) 0.008(3) 0.016(3)
C28 0.054(4) 0.096(5) 0.053(4) 0.026(3) 0.010(4) 0.009(4)
C29 0.088(5) 0.091(5) 0.050(4) 0.013(4) 0.007(4) 0.010(4)
C30 0.069(4) 0.080(5) 0.052(4) 0.025(3) 0.010(3) 0.008(3)
C31 0.137(5) 0.105(5) 0.048(3) 0.036(4) 0.022(3) 0.019(3)
C32 0.060(4) 0.142(6) 0.049(4) 0.034(4) 0.008(3) 0.009(4)
C33 0.048(4) 0.101(5) 0.044(4) 0.018(4) 0.004(3) 0.009(4)
C34 0.065(5) 0.208(8) 0.046(4) 0.064(5) 0.009(3) 0.002(4)
C35 0.121(8) 0.207(10) 0.051(5) -0.089(7) 0.032(5) -0.037(6)
C36 0.079(4) 0.080(5) 0.060(4) -0.006(4) 0.017(3) 0.005(4)
C37 0.072(5) 0.210(9) 0.063(5) 0.056(6) 0.015(4) 0.010(6)
C38 0.114(7) 0.182(10) 0.108(7) -0.062(6) 0.058(5) -0.062(6)
C39 0.082(4) 0.105(5) 0.042(4) 0.033(4) 0.006(3) 0.009(4)
C40 0.077(5) 0.144(7) 0.044(4) -0.009(5) 0.001(3) 0.020(4)
C41 0.084(4) 0.099(5) 0.060(4) 0.004(3) 0.018(4) 0.010(4)
C42 0.058(4) 0.153(7) 0.097(5) -0.011(4) 0.037(4) -0.026(4)
C43 0.111(6) 0.142(7) 0.045(4) 0.052(5) 0.010(4) 0.008(4)
C44 0.083(6) 0.167(8) 0.037(4) 0.052(6) 0.001(4) -0.006(4)
C45 0.105(7) 0.215(9) 0.044(4) 0.092(6) 0.011(5) 0.026(5)
C46 0.063(5) 0.225(9) 0.146(6) 0.005(5) 0.022(5) -0.110(6)
C47 0.084(6) 0.242(10) 0.045(5) 0.072(7) 0.011(4) 0.004(5)
C48 0.093(5) 0.168(7) 0.060(4) -0.033(5) 0.003(4) 0.038(4)

loop_
_atom_type_symbol
_atom_type_description
_atom_type_scat_dispersion_real
_atom_type_scat_dispersion_imag
_atom_type_scat_source
C C 0.0181 0.0091
;
International Tables for Crystallography
(1992, Vol. C, Tables 4.2.6.8 and 6.1.1.4)
;
H H 0.0000 0.0000
;
International Tables for Crystallography
(1992, Vol. C, Table 6.1.1.4)
;
Al Al 0.2130 0.2455
;
International Tables for Crystallography
(1992, Vol. C, Tables 4.2.6.8 and 6.1.1.4)
;
N N 0.0311 0.0180
;
International Tables for Crystallography
(1992, Vol. C, Tables 4.2.6.8 and 6.1.1.4)
;
O O 0.0492 0.0322
;
International Tables for Crystallography
(1992, Vol. C, Tables 4.2.6.8 and 6.1.1.4)
;
Si Si 0.2541 0.3302
;
International Tables for Crystallography
(1992, Vol. C, Tables 4.2.6.8 and 6.1.1.4)
;

loop_
_geom_angle_atom_site_label_1
_geom_angle_atom_site_label_2
_geom_angle_atom_site_label_3
_geom_angle
_geom_angle_publ_flag
C15 Si1 C18 112.2(3) yes
C15 Si1 C30 113.5(2) yes
C15 Si1 C31 107.9(2) yes
C18 Si1 C30 110.0(3) yes
C18 Si1 C31 106.3(3) yes
C30 Si1 C31 106.5(2) yes
O3 Al49 O4 109.02(17) yes
O3 Al49 O5 114.75(15) yes
O3 Al49 N6 105.10(17) yes
O4 Al49 O5 114.32(15) yes
O4 Al49 N6 106.45(18) yes
O5 Al49 N6 106.42(18) yes
Al49 O3 C25 123.0(4) yes
Al49 O4 C28 123.8(4) yes
Al49 O5 C14 122.5(3) yes
Al49 N6 C40 122.6(4) yes
Al49 N6 C42 119.1(4) yes
C40 N6 C42 118.2(5) yes
C8 C7 C16 121.4(5) yes
C7 C8 C10 122.0(5) yes
C7 C8 C22 117.8(5) yes
C10 C8 C22 120.1(4) yes
C10 C9 C11 122.0(5) yes
C8 C10 C9 122.6(5) yes
C8 C10 C14 119.1(4) yes
C9 C10 C14 118.0(5) yes
C9 C11 C27 118.9(5) yes
C24 C12 C46 120.6(7) yes
C37 C13 C46 118.8(7) yes
O5 C14 C10 118.1(5) yes
O5 C14 C15 119.5(5) yes
C10 C14 C15 122.3(5) yes
Si1 C15 C14 125.1(4) yes
Si1 C15 C27 119.5(4) yes
C14 C15 C27 115.4(5) yes
C7 C16 C36 120.0(5) yes
C20 C17 C26 120.1(6) yes
Si1 C18 C25 124.2(5) yes
Si1 C18 C43 120.0(5) yes
C25 C18 C43 115.7(5) yes
C28 C19 C29 119.4(5) yes
C28 C19 C33 119.4(5) yes
C29 C19 C33 121.2(5) yes
C17 C20 C33 120.4(5) yes
C22 C21 C36 120.3(5) yes
C8 C22 C21 121.2(5) yes
C30 C23 C41 123.4(5) yes
C12 C24 C34 116.8(7) yes
C12 C24 C44 122.7(7) yes
C34 C24 C44 120.5(8) yes
O3 C25 C18 119.2(6) yes
O3 C25 C44 116.7(6) yes
C18 C25 C44 124.1(7) yes
C17 C26 C32 119.4(5) yes
C11 C27 C15 123.2(5) yes
O4 C28 C19 118.3(5) yes
O4 C28 C30 120.7(5) yes
C19 C28 C30 120.9(5) yes
C19 C29 C41 120.7(5) yes
Si1 C30 C23 119.4(4) yes
Si1 C30 C28 124.3(4) yes
C23 C30 C28 115.8(5) yes
C26 C32 C39 120.5(6) yes
C19 C33 C20 121.8(5) yes
C19 C33 C39 118.5(5) yes
C20 C33 C39 119.6(5) yes
C24 C34 C37 122.2(7) yes
C38 C35 C48 120.2(8) yes
C16 C36 C21 119.1(5) yes
C13 C37 C34 119.8(6) yes
C35 C38 C42 118.8(8) yes
C32 C39 C33 120.0(5) yes
N6 C40 C48 123.2(6) yes
C23 C41 C29 119.6(5) yes
N6 C42 C38 121.7(6) yes
C18 C43 C45 121.2(6) yes
C24 C44 C25 121.5(7) yes
C24 C44 C47 122.1(7) yes
C25 C44 C47 116.3(7) yes
C43 C45 C47 121.1(7) yes
C12 C46 C13 121.6(8) yes
C44 C47 C45 121.4(7) yes
C35 C48 C40 117.8(6) yes
C8 C7 H1 118.724 no
C16 C7 H1 119.889 no
C10 C9 H2 118.836 no
C11 C9 H2 119.175 no
C9 C11 H3 120.549 no
C27 C11 H3 120.521 no
C24 C12 H4 119.685 no
C46 C12 H4 119.658 no
C37 C13 H5 120.310 no
C46 C13 H5 120.895 no
C7 C16 H6 119.987 no
C36 C16 H6 119.961 no
C20 C17 H7 120.727 no
C26 C17 H7 119.147 no
C17 C20 H8 120.509 no
C33 C20 H8 119.102 no
C22 C21 H9 119.880 no
C36 C21 H9 119.781 no
C8 C22 H10 118.955 no
C21 C22 H10 119.814 no
C30 C23 H11 117.993 no
C41 C23 H11 118.562 no
C17 C26 H12 120.579 no
C32 C26 H12 119.971 no
C11 C27 H13 118.686 no
C15 C27 H13 118.132 no
C19 C29 H14 119.598 no
C41 C29 H14 119.748 no
Si1 C31 H30 108.809 no
Si1 C31 H31 109.922 no
Si1 C31 H32 109.771 no
H30 C31 H31 109.442 no
H30 C31 H32 109.442 no
H31 C31 H32 109.440 no
C26 C32 H15 119.131 no
C39 C32 H15 120.398 no
C24 C34 H16 118.358 no
C37 C34 H16 119.430 no
C38 C35 H17 119.584 no
C48 C35 H17 120.191 no
C16 C36 H18 120.158 no
C21 C36 H18 120.693 no
C13 C37 H19 120.611 no
C34 C37 H19 119.559 no
C35 C38 H20 119.540 no
C42 C38 H20 121.655 no
C32 C39 H21 120.658 no
C33 C39 H21 119.386 no
N6 C40 H22 117.203 no
C48 C40 H22 119.638 no
C23 C41 H23 120.015 no
C29 C41 H23 120.391 no
N6 C42 H24 118.571 no
C38 C42 H24 119.740 no
C18 C43 H25 118.598 no
C45 C43 H25 120.162 no
C43 C45 H26 119.335 no
C47 C45 H26 119.586 no
C12 C46 H27 118.502 no
C13 C46 H27 119.867 no
C44 C47 H28 119.811 no
C45 C47 H28 118.752 no
C35 C48 H29 121.017 no
C40 C48 H29 121.155 no

loop_
_geom_bond_atom_site_label_1
_geom_bond_atom_site_label_2
_geom_bond_distance
_geom_bond_publ_flag
Si1 C15 1.885(5) yes
Si1 C18 1.886(6) yes
Si1 C30 1.880(5) yes
Si1 C31 1.875(5) yes
Al49 O3 1.714(3) yes
Al49 O4 1.727(4) yes
Al49 O5 1.716(3) yes
Al49 N6 1.903(5) yes
O3 C25 1.370(8) yes
O4 C28 1.347(6) yes
O5 C14 1.362(6) yes
N6 C40 1.327(8) yes
N6 C42 1.348(7) yes
C7 C8 1.385(7) yes
C7 C16 1.388(7) yes
C8 C10 1.481(8) yes
C8 C22 1.391(8) yes
C9 C10 1.381(7) yes
C9 C11 1.385(7) yes
C10 C14 1.418(8) yes
C11 C27 1.384(8) yes
C12 C24 1.381(14) yes
C12 C46 1.381(11) yes
C13 C37 1.363(12) yes
C13 C46 1.399(10) yes
C14 C15 1.419(7) yes
C15 C27 1.413(7) yes
C16 C36 1.391(8) yes
C17 C20 1.394(7) yes
C17 C26 1.389(9) yes
C18 C25 1.401(10) yes
C18 C43 1.408(9) yes
C19 C28 1.426(8) yes
C19 C29 1.376(8) yes
C19 C33 1.510(8) yes
C20 C33 1.388(9) yes
C21 C22 1.387(8) yes
C21 C36 1.380(8) yes
C23 C30 1.396(8) yes
C23 C41 1.386(8) yes
C24 C34 1.418(9) yes
C24 C44 1.463(12) yes
C25 C44 1.433(10) yes
C26 C32 1.394(10) yes
C28 C30 1.431(8) yes
C29 C41 1.387(8) yes
C32 C39 1.390(7) yes
C33 C39 1.395(8) yes
C34 C37 1.384(10) yes
C35 C38 1.351(12) yes
C35 C48 1.385(11) yes
C38 C42 1.386(11) yes
C40 C48 1.370(9) yes
C43 C45 1.405(10) yes
C44 C47 1.399(13) yes
C45 C47 1.360(12) yes
C7 H1 0.930 no
C9 H2 0.930 no
C11 H3 0.930 no
C12 H4 0.930 no
C13 H5 0.930 no
C16 H6 0.930 no
C17 H7 0.930 no
C20 H8 0.930 no
C21 H9 0.930 no
C22 H10 0.930 no
C23 H11 0.930 no
C26 H12 0.930 no
C27 H13 0.930 no
C29 H14 0.930 no
C31 H30 0.960 no
C31 H31 0.960 no
C31 H32 0.960 no
C32 H15 0.930 no
C34 H16 0.930 no
C35 H17 0.930 no
C36 H18 0.930 no
C37 H19 0.930 no
C38 H20 0.930 no
C39 H21 0.930 no
C40 H22 0.930 no
C41 H23 0.930 no
C42 H24 0.930 no
C43 H25 0.930 no
C45 H26 0.930 no
C46 H27 0.930 no
C47 H28 0.930 no
C48 H29 0.930 no

loop_
_geom_contact_atom_site_label_1
_geom_contact_atom_site_label_2
_geom_contact_distance
_geom_contact_publ_flag
_geom_contact_site_symmetry_2
Si1 Al49 3.201(2) no .
Si1 O3 3.153(4) no .
Si1 O4 3.214(4) no .
Si1 O5 3.199(3) no .
Al49 C15 3.182(5) no .
Al49 C18 3.244(6) no .
Al49 C30 3.198(6) no .
O3 C12 2.834(7) no .
O3 C14 3.206(5) no .
O3 C15 3.191(5) no .
O3 C24 2.814(7) no .
O3 C42 3.348(7) no .
O4 C18 3.226(6) no .
O4 C20 2.925(5) no .
O4 C25 3.086(6) no .
O4 C33 2.809(6) no .
O4 C42 3.349(7) no .
O5 C7 2.901(5) no .
O5 C8 2.782(6) no .
O5 C28 3.244(6) no .
O5 C30 3.237(6) no .
O5 C40 3.149(7) no .
N6 C35 2.746(10) no .
C7 C14 3.106(7) no .
C7 C21 2.757(7) no .
C8 C36 2.805(8) no .
C9 C15 2.828(7) no .
C9 C22 3.079(8) no .
C10 C27 2.786(7) no .
C11 C14 2.782(7) no .
C12 C25 3.097(11) no .
C12 C37 2.780(10) no .
C13 C24 2.818(11) no .
C14 C22 3.593(9) no .
C14 C30 3.597(8) no .
C15 C25 3.592(8) no .
C16 C22 2.758(7) no .
C17 C39 2.782(8) no .
C18 C28 3.513(7) no .
C18 C47 2.839(9) no .
C19 C23 2.773(8) no .
C20 C28 3.141(8) no .
C20 C32 2.774(8) no .
C23 C31 3.193(7) no .
C25 C45 2.745(10) no .
C26 C33 2.793(8) no .
C27 C31 3.264(7) no .
C28 C41 2.784(7) no .
C29 C30 2.840(7) no .
C29 C39 3.058(8) no .
C31 C43 3.220(8) no .
C34 C46 2.726(10) no .
C34 C47 3.047(11) no .
C38 C40 2.705(11) no .
C42 C48 2.716(9) no .
C43 C44 2.817(11) no .
O4 C34 3.302(7) no 7_555
C7 C15 3.593(6) no 3_655
C9 C20 3.361(6) no 4_554
C11 C11 3.411(6) no 2_654
C15 C7 3.593(6) no 3_655
C17 C22 3.582(6) no 4_555
C18 C35 3.468(8) no 4_554
C20 C9 3.361(6) no 4_555
C22 C17 3.582(6) no 4_554
C22 C26 3.578(7) no 4_554
C25 C35 3.489(8) no 4_554
C26 C22 3.578(7) no 4_555
C28 C34 3.553(8) no 7_555
C28 C37 3.500(10) no 7_555
C34 O4 3.302(7) no 7_555
C34 C28 3.553(8) no 7_555
C35 C18 3.468(8) no 4_555
C35 C25 3.489(8) no 4_555
C35 C43 3.435(9) no 4_555
C35 C44 3.578(10) no 4_555
C35 C45 3.446(11) no 4_555
C35 C46 3.485(12) no 7_545
C35 C47 3.561(11) no 4_555
C37 C28 3.500(10) no 7_555
C37 C43 3.539(8) no 7_555
C43 C35 3.435(9) no 4_554
C43 C37 3.539(8) no 7_555
C44 C35 3.578(10) no 4_554
C45 C35 3.446(11) no 4_554
C46 C35 3.485(12) no 7_545
C47 C35 3.561(11) no 4_554
Si1 H11 2.8838 no .
Si1 H13 2.8987 no .
Si1 H25 2.9135 no .
Al49 H8 3.4274 no .
Al49 H22 2.8847 no .
Al49 H24 2.8475 no .
O3 H4 2.4452 no .
O3 H24 3.0959 no .
O4 H8 2.6103 no .
O4 H24 3.0786 no .
O5 H1 2.6752 no .
O5 H22 2.6535 no .
N6 H8 3.2218 no .
N6 H20 3.2294 no .
N6 H29 3.2064 no .
C7 H10 3.2164 no .
C7 H18 3.2459 no .
C7 H22 2.8150 no .
C8 H2 2.6627 no .
C8 H6 3.2521 no .
C8 H9 3.2553 no .
C8 H22 3.0587 no .
C9 H10 2.8576 no .
C9 H13 3.2189 no .
C10 H1 2.6556 no .
C10 H3 3.2546 no .
C10 H10 2.6272 no .
C12 H5 3.2646 no .
C12 H16 3.2201 no .
C12 H24 3.3582 no .
C13 H4 3.2599 no .
C13 H16 3.2113 no .
C14 H1 2.9558 no .
C14 H2 3.2400 no .
C14 H13 3.2365 no .
C15 H3 3.2940 no .
C15 H31 2.9260 no .
C16 H9 3.2299 no .
C16 H22 2.9505 no .
C17 H15 3.2390 no .
C18 H26 3.2809 no .
C18 H30 3.5585 no .
C18 H32 2.8807 no .
C19 H8 2.6783 no .
C19 H21 2.6228 no .
C19 H23 3.2390 no .
C20 H12 3.2540 no .
C20 H21 3.2410 no .
C21 H6 3.2294 no .
C21 H22 3.5388 no .
C22 H1 3.2155 no .
C22 H2 2.9096 no .
C22 H18 3.2430 no .
C22 H22 3.4194 no .
C23 H14 3.2346 no .
C23 H30 2.6623 no .
C24 H19 3.2845 no .
C24 H24 3.1902 no .
C24 H27 3.2267 no .
C24 H28 2.6749 no .
C25 H4 2.8940 no .
C25 H25 3.2214 no .
C25 H28 3.2558 no .
C26 H8 3.2529 no .
C26 H21 3.2585 no .
C27 H2 3.2218 no .
C27 H31 2.7843 no .
C28 H8 2.9559 no .
C28 H11 3.2363 no .
C28 H14 3.2611 no .
C29 H11 3.2278 no .
C29 H21 2.8579 no .
C30 H23 3.2782 no .
C30 H30 2.8656 no .
C30 H31 3.5881 no .
C31 H11 2.7352 no .
C31 H13 2.7993 no .
C31 H25 2.7380 no .
C32 H7 3.2398 no .
C33 H7 3.2554 no .
C33 H14 2.6618 no .
C33 H15 3.2526 no .
C34 H4 3.2334 no .
C34 H5 3.2193 no .
C34 H24 3.3776 no .
C34 H28 2.8350 no .
C35 H22 3.2047 no .
C35 H24 3.1945 no .
C36 H1 3.2446 no .
C36 H10 3.2368 no .
C36 H22 3.3164 no .
C37 H27 3.2159 no .
C38 H29 3.2142 no .
C39 H8 3.2402 no .
C39 H12 3.2536 no .
C39 H14 2.8775 no .
C40 H17 3.2059 no .
C40 H24 3.1313 no .
C42 H8 3.4982 no .
C42 H17 3.1989 no .
C42 H22 3.1261 no .
C43 H28 3.2374 no .
C43 H32 2.7167 no .
C44 H4 2.6648 no .
C44 H16 2.6393 no .
C44 H26 3.2398 no .
C46 H19 3.2257 no .
C47 H16 2.8084 no .
C47 H25 3.2391 no .
C48 H20 3.2104 no .
H1 H6 2.3161 no .
H1 H22 3.1590 no .
H2 H3 2.3112 no .
H2 H10 2.5936 no .
H3 H13 2.3025 no .
H4 H27 2.2853 no .
H5 H19 2.3062 no .
H5 H27 2.3412 no .
H6 H18 2.3222 no .
H6 H22 3.3283 no .
H7 H8 2.3414 no .
H7 H12 2.3153 no .
H9 H10 2.3131 no .
H9 H18 2.3165 no .
H11 H23 2.2961 no .
H11 H30 2.1104 no .
H11 H31 3.0617 no .
H11 H32 3.5639 no .
H12 H15 2.3118 no .
H13 H31 2.2279 no .
H13 H32 3.0873 no .
H14 H21 2.6107 no .
H14 H23 2.3189 no .
H15 H21 2.3345 no .
H16 H19 2.3003 no .
H16 H28 2.4702 no .
H17 H20 2.2682 no .
H17 H29 2.3323 no .
H20 H24 2.3358 no .
H22 H29 2.3115 no .
H25 H26 2.3295 no .
H25 H30 3.0402 no .
H25 H31 3.5773 no .
H25 H32 2.1225 no .
H26 H28 2.2676 no .
O3 H7 2.7701 no 4_554
O4 H16 2.5592 no 7_555
O4 H19 3.4000 no 7_555
O4 H28 3.3503 no 7_555
C7 H3 3.3910 no 4_555
C9 H1 3.0335 no 3_655
C9 H3 3.1631 no 2_654
C9 H8 3.0039 no 4_554
C10 H1 3.0725 no 3_655
C10 H8 3.5692 no 4_554
C11 H1 3.0852 no 3_655
C11 H3 2.8825 no 2_654
C11 H6 3.5387 no 3_655
C11 H6 3.4784 no 4_554
C11 H8 2.9594 no 4_554
C12 H7 3.2717 no 4_554
C12 H26 3.0855 no 6_544
C13 H15 3.2631 no 6_545
C13 H29 3.3304 no 7_545
C14 H1 3.1704 no 3_655
C14 H7 3.5243 no 4_554
C15 H1 3.1920 no 3_655
C16 H3 3.5357 no 4_555
C16 H6 3.5635 no 2_655
C16 H11 3.4995 no 3_655
C16 H13 3.0427 no 4_555
C16 H31 3.0570 no 3_655
C17 H4 3.0631 no 4_555
C17 H10 3.0066 no 4_555
C17 H28 3.0778 no 7_555
C18 H16 3.3524 no 7_555
C18 H17 3.0120 no 4_554
C18 H19 3.3018 no 7_555
C18 H29 3.4383 no 4_554
C19 H16 3.5670 no 7_555
C19 H19 3.3056 no 7_555
C20 H2 3.4327 no 4_555
C20 H10 2.8818 no 4_555
C20 H28 3.0787 no 7_555
C21 H5 3.5793 no 7_545
C21 H11 3.1902 no 3_655
C22 H11 3.4451 no 3_655
C23 H9 3.5139 no 1_565
C23 H19 3.5486 no 7_555
C25 H16 3.1997 no 7_555
C25 H17 3.0566 no 4_554
C26 H4 3.4182 no 4_555
C26 H5 3.4476 no 6_555
C26 H10 3.1020 no 4_555
C26 H20 3.4384 no 6_555
C26 H28 3.3170 no 7_555
C27 H1 3.1152 no 3_655
C27 H6 3.1528 no 3_655
C27 H6 3.1920 no 4_554
C27 H8 3.5165 no 4_554
C27 H22 3.5585 no 4_554
C28 H16 3.0860 no 7_555
C28 H19 2.9644 no 7_555
C29 H18 3.5226 no 1_565
C30 H19 3.0772 no 7_555
C31 H6 3.5611 no 3_655
C31 H29 3.3991 no 4_554
C32 H5 3.3851 no 6_555
C32 H9 3.5537 no 4_555
C32 H10 3.0738 no 4_555
C32 H20 3.0632 no 6_555
C32 H25 3.3424 no 4_565
C32 H28 3.5322 no 7_555
C33 H10 2.8707 no 4_555
C33 H16 3.5400 no 7_555
C33 H28 3.3067 no 7_555
C35 H27 2.6465 no 7_545
C36 H11 3.2356 no 3_655
C36 H23 3.4145 no 1_545
C36 H31 3.4734 no 3_655
C37 H15 3.4485 no 6_545
C37 H21 3.5440 no 7_555
C37 H25 3.5734 no 7_555
C38 H15 3.4076 no 6_545
C38 H26 3.0139 no 7_555
C38 H27 3.4900 no 7_545
C39 H10 2.9673 no 4_555
C39 H25 3.3829 no 4_565
C39 H28 3.5256 no 7_555
C40 H13 3.2031 no 4_555
C41 H14 3.5880 no 2_655
C41 H18 3.0892 no 1_565
C42 H26 3.2376 no 7_555
C42 H28 3.3258 no 7_555
C43 H15 3.3389 no 4_564
C43 H16 3.5484 no 7_555
C43 H17 2.7386 no 4_554
C43 H19 3.0691 no 7_555
C43 H29 3.3138 no 4_554
C44 H16 3.2988 no 7_555
C44 H17 2.9649 no 4_554
C45 H4 3.5398 no 6_554
C45 H15 3.5458 no 4_564
C45 H17 2.5466 no 4_554
C45 H20 3.1634 no 7_555
C45 H24 3.0824 no 7_555
C45 H27 3.4491 no 6_554
C46 H12 3.5513 no 4_554
C46 H17 3.1488 no 7_545
C46 H26 3.3279 no 6_544
C46 H29 3.4217 no 7_545
C47 H16 3.4962 no 7_555
C47 H17 2.7128 no 4_554
C47 H24 3.0222 no 7_555
C48 H5 3.2184 no 7_545
C48 H13 3.1862 no 4_555
C48 H27 3.0185 no 7_545
H1 C9 3.0335 no 3_655
H1 C10 3.0725 no 3_655
H1 C11 3.0852 no 3_655
H1 C14 3.1704 no 3_655
H1 C15 3.1920 no 3_655
H1 C27 3.1152 no 3_655
H1 H2 3.5178 no 3_655
H1 H3 3.5980 no 3_655
H1 H3 2.8466 no 4_555
H2 C20 3.4327 no 4_554
H2 H1 3.5178 no 3_655
H2 H2 3.2999 no 2_654
H2 H3 3.0678 no 2_654
H2 H8 3.1791 no 4_554
H3 C7 3.3910 no 4_554
H3 C9 3.1631 no 2_654
H3 C11 2.8825 no 2_654
H3 C16 3.5357 no 4_554
H3 H1 3.5980 no 3_655
H3 H1 2.8466 no 4_554
H3 H2 3.0678 no 2_654
H3 H3 2.5843 no 2_654
H3 H6 3.1064 no 4_554
H3 H8 3.1073 no 4_554
H3 H22 3.4559 no 4_554
H4 C17 3.0631 no 4_554
H4 C26 3.4182 no 4_554
H4 C45 3.5398 no 6_544
H4 H7 2.3747 no 4_554
H4 H12 3.0961 no 4_554
H4 H20 3.3583 no 4_554
H4 H26 2.7646 no 6_544
H5 C21 3.5793 no 7_545
H5 C26 3.4476 no 6_545
H5 C32 3.3851 no 6_545
H5 C48 3.2184 no 7_545
H5 H9 3.2598 no 7_545
H5 H12 2.9929 no 6_545
H5 H15 2.8594 no 6_545
H5 H29 2.8836 no 7_545
H6 C11 3.5387 no 3_655
H6 C11 3.4784 no 4_555
H6 C16 3.5635 no 2_655
H6 C27 3.1528 no 3_655
H6 C27 3.1920 no 4_555
H6 C31 3.5611 no 3_655
H6 H3 3.1064 no 4_555
H6 H6 2.6436 no 2_655
H6 H13 3.0162 no 3_655
H6 H13 2.5092 no 4_555
H6 H31 2.7112 no 3_655
H6 H31 2.9992 no 4_555
H7 O3 2.7701 no 4_555
H7 C12 3.2717 no 4_555
H7 C14 3.5243 no 4_555
H7 H4 2.3747 no 4_555
H7 H10 3.5552 no 4_555
H7 H28 3.4454 no 7_555
H8 C9 3.0039 no 4_555
H8 C10 3.5692 no 4_555
H8 C11 2.9594 no 4_555
H8 C27 3.5165 no 4_555
H8 H2 3.1791 no 4_555
H8 H3 3.1073 no 4_555
H8 H10 3.3598 no 4_555
H8 H28 3.4653 no 7_555
H9 C23 3.5139 no 1_545
H9 C32 3.5537 no 4_554
H9 H5 3.2598 no 7_545
H9 H11 3.4173 no 1_545
H9 H11 3.5164 no 3_655
H9 H15 3.5298 no 4_554
H9 H19 3.4446 no 7_545
H9 H23 3.5627 no 1_545
H9 H30 3.2763 no 1_545
H10 C17 3.0066 no 4_554
H10 C20 2.8818 no 4_554
H10 C26 3.1020 no 4_554
H10 C32 3.0738 no 4_554
H10 C33 2.8707 no 4_554
H10 C39 2.9673 no 4_554
H10 H7 3.5552 no 4_554
H10 H8 3.3598 no 4_554
H10 H14 3.2632 no 4_554
H10 H21 3.4878 no 4_554
H11 C16 3.4995 no 3_655
H11 C21 3.1902 no 3_655
H11 C22 3.4451 no 3_655
H11 C36 3.2356 no 3_655
H11 H9 3.4173 no 1_565
H11 H9 3.5164 no 3_655
H11 H18 3.5809 no 3_655
H12 C46 3.5513 no 4_555
H12 H4 3.0961 no 4_555
H12 H5 2.9929 no 6_555
H12 H17 3.5036 no 6_555
H12 H20 3.2573 no 6_555
H12 H27 2.9580 no 4_555
H13 C16 3.0427 no 4_554
H13 C40 3.2031 no 4_554
H13 C48 3.1862 no 4_554
H13 H6 3.0162 no 3_655
H13 H6 2.5092 no 4_554
H13 H22 2.9615 no 4_554
H13 H29 2.9347 no 4_554
H14 C41 3.5880 no 2_655
H14 H10 3.2632 no 4_555
H14 H18 3.4645 no 1_565
H14 H23 2.9708 no 2_655
H14 H32 3.5961 no 4_565
H15 C13 3.2631 no 6_555
H15 C37 3.4485 no 6_555
H15 C38 3.4076 no 6_555
H15 C43 3.3389 no 4_565
H15 C45 3.5458 no 4_565
H15 H5 2.8594 no 6_555
H15 H9 3.5298 no 4_555
H15 H19 3.2545 no 6_555
H15 H20 2.5577 no 6_555
H15 H25 2.7068 no 4_565
H15 H26 3.1451 no 4_565
H16 O4 2.5592 no 7_555
H16 C18 3.3524 no 7_555
H16 C19 3.5670 no 7_555
H16 C25 3.1997 no 7_555
H16 C28 3.0860 no 7_555
H16 C33 3.5400 no 7_555
H16 C43 3.5484 no 7_555
H16 C44 3.2988 no 7_555
H16 C47 3.4962 no 7_555
H16 H24 3.5595 no 7_555
H17 C18 3.0120 no 4_555
H17 C25 3.0566 no 4_555
H17 C43 2.7386 no 4_555
H17 C44 2.9649 no 4_555
H17 C45 2.5466 no 4_555
H17 C46 3.1488 no 7_545
H17 C47 2.7128 no 4_555
H17 H12 3.5036 no 6_545
H17 H25 3.2785 no 4_555
H17 H26 2.9418 no 4_555
H17 H27 2.3371 no 7_545
H17 H28 3.2372 no 4_555
H18 C29 3.5226 no 1_545
H18 C41 3.0892 no 1_545
H18 H11 3.5809 no 3_655
H18 H14 3.4645 no 1_545
H18 H23 2.7015 no 1_545
H18 H31 3.4413 no 3_655
H18 H31 3.2385 no 4_555
H18 H32 3.5288 no 4_555
H19 O4 3.4000 no 7_555
H19 C18 3.3018 no 7_555
H19 C19 3.3056 no 7_555
H19 C23 3.5486 no 7_555
H19 C28 2.9644 no 7_555
H19 C30 3.0772 no 7_555
H19 C43 3.0691 no 7_555
H19 H9 3.4446 no 7_545
H19 H15 3.2545 no 6_545
H19 H25 2.9932 no 7_555
H20 C26 3.4384 no 6_545
H20 C32 3.0632 no 6_545
H20 C45 3.1634 no 7_555
H20 H4 3.3583 no 4_555
H20 H12 3.2573 no 6_545
H20 H15 2.5577 no 6_545
H20 H26 2.4178 no 7_555
H21 C37 3.5440 no 7_555
H21 H10 3.4878 no 4_555
H21 H25 2.7933 no 4_565
H21 H32 2.9208 no 4_565
H22 C27 3.5585 no 4_555
H22 H3 3.4559 no 4_555
H22 H13 2.9615 no 4_555
H23 C36 3.4145 no 1_565
H23 H9 3.5627 no 1_565
H23 H14 2.9708 no 2_655
H23 H18 2.7015 no 1_565
H23 H30 3.5057 no 3_665
H24 C45 3.0824 no 7_555
H24 C47 3.0222 no 7_555
H24 H16 3.5595 no 7_555
H24 H26 2.8502 no 7_555
H24 H28 2.6688 no 7_555
H25 C32 3.3424 no 4_564
H25 C37 3.5734 no 7_555
H25 C39 3.3829 no 4_564
H25 H15 2.7068 no 4_564
H25 H17 3.2785 no 4_554
H25 H19 2.9932 no 7_555
H25 H21 2.7933 no 4_564
H25 H29 3.3058 no 4_554
H26 C12 3.0855 no 6_554
H26 C38 3.0139 no 7_555
H26 C42 3.2376 no 7_555
H26 C46 3.3279 no 6_554
H26 H4 2.7646 no 6_554
H26 H15 3.1451 no 4_564
H26 H17 2.9418 no 4_554
H26 H20 2.4178 no 7_555
H26 H24 2.8502 no 7_555
H26 H27 3.1513 no 6_554
H27 C35 2.6465 no 7_545
H27 C38 3.4900 no 7_545
H27 C45 3.4491 no 6_544
H27 C48 3.0185 no 7_545
H27 H12 2.9580 no 4_554
H27 H17 2.3371 no 7_545
H27 H26 3.1513 no 6_544
H27 H29 3.0010 no 7_545
H28 O4 3.3503 no 7_555
H28 C17 3.0778 no 7_555
H28 C20 3.0787 no 7_555
H28 C26 3.3170 no 7_555
H28 C32 3.5322 no 7_555
H28 C33 3.3067 no 7_555
H28 C39 3.5256 no 7_555
H28 C42 3.3258 no 7_555
H28 H7 3.4454 no 7_555
H28 H8 3.4653 no 7_555
H28 H17 3.2372 no 4_554
H28 H24 2.6688 no 7_555
H29 C13 3.3304 no 7_545
H29 C18 3.4383 no 4_555
H29 C31 3.3991 no 4_555
H29 C43 3.3138 no 4_555
H29 C46 3.4217 no 7_545
H29 H5 2.8836 no 7_545
H29 H13 2.9347 no 4_555
H29 H25 3.3058 no 4_555
H29 H27 3.0010 no 7_545
H29 H31 3.4121 no 4_555
H29 H32 2.7827 no 4_555
H30 H9 3.2763 no 1_565
H30 H23 3.5057 no 3_665
H31 C16 3.0570 no 3_655
H31 C36 3.4734 no 3_655
H31 H6 2.7112 no 3_655
H31 H6 2.9992 no 4_554
H31 H18 3.4413 no 3_655
H31 H18 3.2385 no 4_554
H31 H29 3.4121 no 4_554
H32 H14 3.5961 no 4_564
H32 H18 3.5288 no 4_554
H32 H21 2.9208 no 4_564
H32 H29 2.7827 no 4_554

loop_
_geom_torsion_atom_site_label_1
_geom_torsion_atom_site_label_2
_geom_torsion_atom_site_label_3
_geom_torsion_atom_site_label_4
_geom_torsion
_geom_torsion_publ_flag
C15 Si1 C18 C25 43.1(5) no
C15 Si1 C18 C43 -139.8(4) no
C18 Si1 C15 C14 -90.9(4) no
C18 Si1 C15 C27 92.4(3) no
C15 Si1 C30 C23 99.2(4) no
C15 Si1 C30 C28 -88.8(4) no
C30 Si1 C15 C14 34.6(4) no
C30 Si1 C15 C27 -142.1(3) no
C31 Si1 C15 C14 152.4(3) no
C31 Si1 C15 C27 -24.3(3) no
C18 Si1 C30 C23 -134.2(4) no
C18 Si1 C30 C28 37.8(5) no
C30 Si1 C18 C25 -84.3(5) no
C30 Si1 C18 C43 92.8(4) no
C31 Si1 C18 C25 160.8(4) no
C31 Si1 C18 C43 -22.1(4) no
C31 Si1 C30 C23 -19.4(4) no
C31 Si1 C30 C28 152.6(4) no
O3 Al49 O4 C28 -110.7(3) no
O4 Al49 O3 C25 16.2(3) no
O3 Al49 O5 C14 13.7(3) no
O5 Al49 O3 C25 -113.5(3) no
O3 Al49 N6 C40 118.7(3) no
O3 Al49 N6 C42 -60.0(3) no
N6 Al49 O3 C25 129.9(3) no
O4 Al49 O5 C14 -113.3(2) no
O5 Al49 O4 C28 19.2(3) no
O4 Al49 N6 C40 -125.7(3) no
O4 Al49 N6 C42 55.6(3) no
N6 Al49 O4 C28 136.4(3) no
O5 Al49 N6 C40 -3.4(4) no
O5 Al49 N6 C42 177.9(3) no
N6 Al49 O5 C14 129.4(2) no
Al49 O3 C25 C18 56.0(6) no
Al49 O3 C25 C44 -123.5(4) no
Al49 O4 C28 C19 -139.1(3) no
Al49 O4 C28 C30 43.0(6) no
Al49 O5 C14 C10 -131.7(3) no
Al49 O5 C14 C15 48.0(5) no
Al49 N6 C40 C48 178.5(3) no
Al49 N6 C42 C38 -178.6(3) no
C40 N6 C42 C38 2.7(7) no
C42 N6 C40 C48 -2.8(7) no
C8 C7 C16 C36 0.9(7) no
C16 C7 C8 C10 176.4(4) no
C16 C7 C8 C22 -2.4(6) no
C7 C8 C10 C9 132.8(5) no
C7 C8 C10 C14 -54.1(6) no
C7 C8 C22 C21 2.1(7) no
C10 C8 C22 C21 -176.8(4) no
C22 C8 C10 C9 -48.4(6) no
C22 C8 C10 C14 124.7(5) no
C10 C9 C11 C27 1.8(6) no
C11 C9 C10 C8 175.0(4) no
C11 C9 C10 C14 1.8(6) no
C8 C10 C14 O5 1.6(6) no
C8 C10 C14 C15 -178.1(4) no
C9 C10 C14 O5 175.0(4) no
C9 C10 C14 C15 -4.7(6) no
C9 C11 C27 C15 -2.7(6) no
C24 C12 C46 C13 -0.7(9) no
C46 C12 C24 C34 -0.5(8) no
C46 C12 C24 C44 -179.7(5) no
C37 C13 C46 C12 2.5(8) no
C46 C13 C37 C34 -3.0(8) no
O5 C14 C15 Si1 7.3(6) no
O5 C14 C15 C27 -175.9(3) no
C10 C14 C15 Si1 -173.0(3) no
C10 C14 C15 C27 3.8(6) no
Si1 C15 C27 C11 176.9(3) no
C14 C15 C27 C11 -0.0(6) no
C7 C16 C36 C21 1.0(7) no
C20 C17 C26 C32 0.2(6) no
C26 C17 C20 C33 -0.7(6) no
Si1 C18 C25 O3 -3.6(7) no
Si1 C18 C25 C44 176.0(4) no
Si1 C18 C43 C45 -178.7(3) no
C25 C18 C43 C45 -1.3(7) no
C43 C18 C25 O3 179.2(4) no
C43 C18 C25 C44 -1.3(8) no
C28 C19 C29 C41 1.2(7) no
C29 C19 C28 O4 177.0(5) no
C29 C19 C28 C30 -5.2(7) no
C28 C19 C33 C20 54.2(6) no
C28 C19 C33 C39 -129.5(5) no
C33 C19 C28 O4 -4.1(7) no
C33 C19 C28 C30 173.8(4) no
C29 C19 C33 C20 -126.9(5) no
C29 C19 C33 C39 49.4(6) no
C33 C19 C29 C41 -177.7(4) no
C17 C20 C33 C19 176.9(4) no
C17 C20 C33 C39 0.6(6) no
C22 C21 C36 C16 -1.3(7) no
C36 C21 C22 C8 -0.3(7) no
C30 C23 C41 C29 -3.1(8) no
C41 C23 C30 Si1 171.9(4) no
C41 C23 C30 C28 -0.8(7) no
C12 C24 C34 C37 0.0(7) no
C12 C24 C44 C25 -45.3(8) no
C12 C24 C44 C47 137.9(6) no
C34 C24 C44 C25 135.6(6) no
C34 C24 C44 C47 -41.3(8) no
C44 C24 C34 C37 179.2(5) no
O3 C25 C44 C24 3.3(8) no
O3 C25 C44 C47 -179.7(4) no
C18 C25 C44 C24 -176.3(5) no
C18 C25 C44 C47 0.7(8) no
C17 C26 C32 C39 0.4(7) no
O4 C28 C30 Si1 10.4(7) no
O4 C28 C30 C23 -177.3(4) no
C19 C28 C30 Si1 -167.4(4) no
C19 C28 C30 C23 4.9(7) no
C19 C29 C41 C23 2.9(7) no
C26 C32 C39 C33 -0.5(6) no
C19 C33 C39 C32 -176.4(4) no
C20 C33 C39 C32 -0.0(6) no
C24 C34 C37 C13 1.8(8) no
C38 C35 C48 C40 -0.1(9) no
C48 C35 C38 C42 0.0(10) no
C35 C38 C42 N6 -1.4(10) no
N6 C40 C48 C35 1.5(8) no
C18 C43 C45 C47 4.5(8) no
C24 C44 C47 C45 179.5(6) no
C25 C44 C47 C45 2.6(9) no
C43 C45 C47 C44 -5.2(10) no
